data_1011256
loop_
_publ_author_name
'Taylor, W H'
'Meek, C A'
'Jackson, W W'

_publ_section_title 'The structures of fibrous zeolites'
_journal_coden_ASTM ZEKGAX
_journal_name_full
;
Zeitschrift fuer Kristallographie, Kristallgeometrie, Kristallphysik,
Kristallchemie (-144,1977)
;
_journal_page_first 373
_journal_page_last 398
_journal_volume 84
_journal_year 1933
_chemical_compound_source
;
from Old Kilpatrick, Dumbartonshire, Scotland
;
_chemical_formula_structural 'Na Ca2 Al5 Si5 O20 (H2 O)6'
_chemical_formula_sum 'Al5 Ca2 H12 Na O26 Si5'
_chemical_name_mineral Thomsonite
_chemical_name_systematic
;
Sodium calcium tecto-alumosilicate hydrate *
;
_space_group_IT_number 62
_symmetry_cell_setting orthorhombic
_symmetry_Int_Tables_number 62
_symmetry_space_group_name_Hall '-P 2c 2ab'
_symmetry_space_group_name_H-M 'P b n m'
_cell_angle_alpha 90
_cell_angle_beta 90
_cell_angle_gamma 90
_cell_formula_units_Z 4
_cell_length_a 13.
_cell_length_b 13.
_cell_length_c 6.6
_cell_volume 1115.4
_exptl_crystal_density_meas 2.37
_cod_original_formula_sum 'H12 Al5 Ca2 Na O26 Si5'
_cod_database_code 1011256

loop_
_symmetry_equiv_pos_as_xyz
x,y,z
1/2-x,1/2+y,1/2-z
-x,-y,1/2+z
1/2+x,1/2-y,-z
-x,-y,-z
1/2+x,1/2-y,1/2+z
x,y,1/2-z
1/2-x,1/2+y,z

loop_
_atom_site_label
_atom_site_type_symbol
_atom_site_symmetry_multiplicity
_atom_site_Wyckoff_symbol
_atom_site_fract_x
_atom_site_fract_y
_atom_site_fract_z
_atom_site_occupancy
_atom_site_attached_hydrogens
_atom_site_calc_flag
O1 O2- 8 d 0. 0.139 0. 1. 2 d
O2 O2- 4 c 0.393 0. 0.75 1. 2 d
O3 O2- 4 c 0.111 0. 0.75 1. 2 d
O4 O2- 8 d 0. 0.139 0.5 1. 0 d
O5 O2- 4 c 0.363 0. 0.25 1. 0 d
O6 O2- 4 c 0.167 0.194 0.75 1. 0 d
O7 O2- 8 d 0.181 0.119 0.375 1. 0 d
O8 O2- 8 d 0.306 0.139 0. 1. 0 d
O9 O2- 8 d 0.375 0.194 0.375 1. 0 d
Si1 Si4+ 8 d 0.25 0.25 0.875 1. 0 d
Al1 Al3+ 8 d 0.25 0.25 0.875 1. 0 d
Si2 Si4+ 8 d 0.125 0.194 0.5 1. 0 d
Al2 Al3+ 8 d 0.125 0.194 0.5 1. 0 d
Si3 Si4+ 4 c 0.306 0.125 0.25 1. 0 d
Al3 Al3+ 4 c 0.306 0.125 0.25 1. 0 d
Na1 Na1+ 4 c 0.069 0. 0.25 1. 0 d
Ca1 Ca2+ 4 c 0.069 0. 0.25 1. 0 d
Ca2 Ca2+ 4 b 0.5 0. 0.5 1. 0 d
H1 H1+ 8 d -1. -1. -1. 6. 0 dum
O10 O2- 8 d -1. -1. -1. 6. 0 dum

loop_
_atom_type_symbol
_atom_type_oxidation_number
O2- -2.000
Si4+ 4.000
Al3+ 3.000
Na1+ 1.000
Ca2+ 2.000
H1+ 1.000
